data_1542158
loop_
_publ_author_name
'Parpiev, N.A.'
'Porai-Koshits, M.A.'

_publ_section_title
;
 The structure of crystals of ammonium tetrachlorohydroxynitroso-ruthenate
;
_journal_name_full Kristallografiya
_journal_page_first 30
_journal_page_last 37
_journal_volume 4
_journal_year 1959
_chemical_formula_sum 'Cl4 H9 N3 O2 Ru'
_chemical_name_systematic '(N H4)2 (Ru (N O) (O H) Cl4)'
_space_group_IT_number 14
_symmetry_space_group_name_Hall '-P 2ybc'
_symmetry_space_group_name_H-M 'P 1 21/c 1'
_cell_angle_alpha 90
_cell_angle_beta 104.58
_cell_angle_gamma 90
_cell_formula_units_Z 4
_cell_length_a 11.26
_cell_length_b 6.76
_cell_length_c 15.74
_cell_volume 1159.509
_citation_journal_id_ASTM KRISAJ
_cod_data_source_file Parpiev_KRISAJ_1959_1694.cif
_cod_data_source_block H9Cl4N3O2Ru1
_cod_original_formula_sum 'H9 Cl4 N3 O2 Ru1'
_cod_database_code 1542158

loop_
_symmetry_equiv_pos_as_xyz
x,y,z
-x,y+1/2,-z+1/2
-x,-y,-z
x,-y-1/2,z-1/2

loop_
_atom_site_label
_atom_site_type_symbol
_atom_site_fract_x
_atom_site_fract_y
_atom_site_fract_z
_atom_site_occupancy
_atom_site_U_iso_or_equiv
_atom_site_attached_hydrogens
O2 O-2 0.508 -0.104 0.187 1 0.0 0
N3 N-3 0.311 0.844 0.431 1 0.0 4
N1 N+2 0.415 -0.031 0.168 1 0.0 0
O1 O-2 0.141 0.323 0.032 1 0.0 1
Cl3 Cl-1 0.337 0.135 -0.043 1 0.0 0
Cl1 Cl-1 0.406 0.448 0.125 1 0.0 0
N2 N-3 0.056 0.406 0.354 1 0.0 4
Ru1 Ru+3 0.284 0.156 0.094 1 0.0 0
Cl2 Cl-1 0.238 0.177 0.229 1 0.0 0
Cl4 Cl-1 0.171 -0.135 0.062 1 0.0 0
